data_4037427
loop_
_publ_author_name
'Mal, Dipakranjan'
'Jana, Supriti'

_publ_section_title
;
 Transpositive Tandem Annulation of Phthalides with Allene Carboxylates:
 Regioselective Synthesis of Arylnaphthalene Lignans.
;
_journal_issue 23
_journal_name_full 'The Journal of organic chemistry'
_journal_page_first 11857
_journal_page_last 11865
_journal_paper_doi 10.1021/acs.joc.6b02313
_journal_volume 81
_journal_year 2016
_chemical_formula_moiety 'C16 H16 O5'
_chemical_formula_sum 'C16 H16 O5'
_chemical_formula_weight 288.29
_space_group_IT_number 14
_space_group_name_Hall '-P 2ybc'
_space_group_name_H-M_alt 'P 1 21/c 1'
_symmetry_cell_setting monoclinic
_symmetry_space_group_name_H-M 'P 1 21/c 1'
_atom_sites_solution_hydrogens geom
_atom_sites_solution_primary direct
_atom_sites_solution_secondary difmap
_audit_creation_method SHELXL-97
_cell_angle_alpha 90.00
_cell_angle_beta 104.147(2)
_cell_angle_gamma 90.00
_cell_formula_units_Z 4
_cell_length_a 11.7023(8)
_cell_length_b 14.8726(9)
_cell_length_c 7.8369(5)
_cell_measurement_reflns_used 3419
_cell_measurement_temperature 273(2)
_cell_measurement_theta_max 29.2
_cell_measurement_theta_min 3.1
_cell_volume 1322.60(15)
_computing_structure_refinement 'SHELXL-97 (Sheldrick, 2008)'
_diffrn_ambient_temperature 273(2)
_diffrn_measured_fraction_theta_full 0.998
_diffrn_measured_fraction_theta_max 0.998
_diffrn_measurement_device_type 'Bruker P4'
_diffrn_measurement_method '\w scans'
_diffrn_radiation_monochromator graphite
_diffrn_radiation_source 'fine-focus sealed tube'
_diffrn_radiation_type MoK\a
_diffrn_radiation_wavelength 0.71073
_diffrn_reflns_av_R_equivalents 0.0513
_diffrn_reflns_av_sigmaI/netI 0.0512
_diffrn_reflns_limit_h_max 13
_diffrn_reflns_limit_h_min -9
_diffrn_reflns_limit_k_max 17
_diffrn_reflns_limit_k_min -17
_diffrn_reflns_limit_l_max 9
_diffrn_reflns_limit_l_min -9
_diffrn_reflns_number 10379
_diffrn_reflns_theta_full 25.00
_diffrn_reflns_theta_max 25.00
_diffrn_reflns_theta_min 2.74
_exptl_absorpt_coefficient_mu 0.108
_exptl_crystal_colour colorless
_exptl_crystal_density_diffrn 1.448
_exptl_crystal_density_method 'not measured'
_exptl_crystal_description prism
_exptl_crystal_F_000 608
_exptl_crystal_size_max 0.143
_exptl_crystal_size_mid 0.121
_exptl_crystal_size_min 0.110
_refine_diff_density_max 1.114
_refine_diff_density_min -0.432
_refine_diff_density_rms 0.079
_refine_ls_extinction_method none
_refine_ls_goodness_of_fit_ref 1.027
_refine_ls_hydrogen_treatment mixed
_refine_ls_matrix_type full
_refine_ls_number_parameters 194
_refine_ls_number_reflns 2324
_refine_ls_number_restraints 0
_refine_ls_restrained_S_all 1.027
_refine_ls_R_factor_all 0.1027
_refine_ls_R_factor_gt 0.0680
_refine_ls_shift/su_max 0.006
_refine_ls_shift/su_mean 0.000
_refine_ls_structure_factor_coef Fsqd
_refine_ls_weighting_details 'calc w=1/[\s^2^(Fo^2^)+(0.0756P)^2^+3.0736P] where P=(Fo^2^+2Fc^2^)/3'
_refine_ls_weighting_scheme calc
_refine_ls_wR_factor_gt 0.1622
_refine_ls_wR_factor_ref 0.1826
_reflns_number_gt 1622
_reflns_number_total 2324
_reflns_threshold_expression >2\s(I)
_cod_data_source_file jo6b02313_si_002.cif
_cod_data_source_block 18marb
_cod_depositor_comments
;
The following automatic conversions were performed:

data item '_symmetry_cell_setting' value 'Monoclinic' was changed to
'monoclinic' in accordance with the
/home/saulius/struct/COD-crude-data/automatic-downloads/DataCite-retrospective/ACS/depositions/lib/dictionaries/cif_core.dic
dictionary named 'cif_core.dic' version 2.4.2 last updated on
2011-04-26.

Automatic conversion script
Id: cif_fix_values 6909 2019-04-08 15:41:33Z antanas 
;
_cod_original_sg_symbol_H-M 'P2(1)/c  '
_cod_database_code 4037427

loop_
_symmetry_equiv_pos_as_xyz
'x, y, z'
'-x, y+1/2, -z+1/2'
'-x, -y, -z'
'x, -y-1/2, z-1/2'

loop_
_atom_site_label
_atom_site_type_symbol
_atom_site_fract_x
_atom_site_fract_y
_atom_site_fract_z
_atom_site_U_iso_or_equiv
_atom_site_adp_type
_atom_site_occupancy
_atom_site_symmetry_multiplicity
_atom_site_calc_flag
_atom_site_refinement_flags
O4 O 0.37482(19) 0.09229(15) 0.2071(3) 0.0164(6) Uani 1 1 d .
O5 O 0.1765(2) 0.18056(16) 0.0538(3) 0.0193(6) Uani 1 1 d .
O2 O 0.8329(2) 0.13249(15) 0.6244(3) 0.0197(6) Uani 1 1 d .
O3 O 0.5882(2) 0.09498(15) 0.3987(3) 0.0209(6) Uani 1 1 d .
H3 H 0.5273 0.0740 0.3367 0.031 Uiso 1 1 calc R
O1 O 0.8474(2) 0.27937(16) 0.6831(4) 0.0289(7) Uani 1 1 d .
C8 C 0.3693(3) 0.1852(2) 0.2275(4) 0.0149(8) Uani 1 1 d .
C10 C 0.2682(3) 0.2308(2) 0.1463(4) 0.0155(8) Uani 1 1 d .
C6 C 0.5770(3) 0.1848(2) 0.4109(4) 0.0149(8) Uani 1 1 d .
C5 C 0.6704(3) 0.2348(2) 0.5060(5) 0.0173(8) Uani 1 1 d .
C14 C 0.4660(3) 0.3262(2) 0.3423(4) 0.0151(8) Uani 1 1 d .
C13 C 0.3603(3) 0.3704(2) 0.2597(4) 0.0172(8) Uani 1 1 d .
H13 H 0.3559 0.4325 0.2698 0.021 Uiso 1 1 calc R
C7 C 0.4701(3) 0.2307(2) 0.3256(4) 0.0146(8) Uani 1 1 d .
C4 C 0.7876(3) 0.2056(2) 0.6044(5) 0.0187(8) Uani 1 1 d .
C12 C 0.2647(3) 0.3251(2) 0.1659(5) 0.0175(8) Uani 1 1 d .
H12 H 0.1962 0.3565 0.1142 0.021 Uiso 1 1 calc R
C15 C 0.5643(3) 0.3745(2) 0.4422(5) 0.0216(9) Uani 1 1 d .
H15 H 0.5612 0.4367 0.4518 0.026 Uiso 1 1 calc R
C11 C 0.0773(3) 0.2268(2) -0.0527(5) 0.0213(8) Uani 1 1 d .
H11A H 0.1036 0.2677 -0.1300 0.032 Uiso 1 1 calc R
H11B H 0.0379 0.2598 0.0215 0.032 Uiso 1 1 calc R
H11C H 0.0237 0.1840 -0.1212 0.032 Uiso 1 1 calc R
C9 C 0.3009(3) 0.0414(2) 0.2962(5) 0.0233(9) Uani 1 1 d .
H9A H 0.2197 0.0561 0.2464 0.035 Uiso 1 1 calc R
H9B H 0.3212 0.0562 0.4192 0.035 Uiso 1 1 calc R
H9C H 0.3129 -0.0217 0.2820 0.035 Uiso 1 1 calc R
C16 C 0.6627(3) 0.3287(2) 0.5235(5) 0.0239(9) Uani 1 1 d .
C1 C 0.9497(3) 0.4621(3) 0.7279(5) 0.0303(10) Uani 1 1 d .
H1A H 0.9884 0.5095 0.6803 0.046 Uiso 1 1 calc R
H1B H 1.0021 0.4117 0.7572 0.046 Uiso 1 1 calc R
H1C H 0.9286 0.4832 0.8318 0.046 Uiso 1 1 calc R
C2 C 0.8390(4) 0.4336(3) 0.5917(6) 0.0383(11) Uani 1 1 d .
H2A H 0.7873 0.4852 0.5619 0.046 Uiso 1 1 calc R
H2B H 0.8611 0.4147 0.4856 0.046 Uiso 1 1 calc R
C3 C 0.7742(4) 0.3606(3) 0.6504(6) 0.0367(11) Uani 1 1 d .
H3A H 0.7552 0.3786 0.7606 0.044 Uiso 1 1 calc R

loop_
_atom_site_aniso_label
_atom_site_aniso_U_11
_atom_site_aniso_U_22
_atom_site_aniso_U_33
_atom_site_aniso_U_23
_atom_site_aniso_U_13
_atom_site_aniso_U_12
O4 0.0156(12) 0.0146(12) 0.0180(13) 0.0011(10) 0.0024(10) -0.0008(10)
O5 0.0118(13) 0.0198(13) 0.0218(13) 0.0017(11) -0.0046(10) -0.0009(10)
O2 0.0147(13) 0.0175(14) 0.0238(14) 0.0030(11) -0.0014(10) 0.0028(11)
O3 0.0157(13) 0.0138(12) 0.0283(15) -0.0015(11) -0.0043(11) 0.0005(10)
O1 0.0157(13) 0.0173(14) 0.0444(18) -0.0016(12) -0.0106(12) -0.0001(11)
C8 0.0167(18) 0.0145(18) 0.0135(17) 0.0007(14) 0.0037(15) -0.0001(15)
C10 0.0114(17) 0.0212(19) 0.0143(17) 0.0018(15) 0.0041(14) -0.0020(14)
C6 0.0155(18) 0.0139(17) 0.0164(17) 0.0045(14) 0.0061(15) 0.0020(14)
C5 0.0160(18) 0.0159(18) 0.0191(19) 0.0024(15) 0.0023(15) 0.0001(15)
C14 0.0125(18) 0.0186(18) 0.0143(17) 0.0012(15) 0.0034(14) -0.0008(14)
C13 0.0189(19) 0.0169(18) 0.0161(18) 0.0023(14) 0.0052(15) 0.0036(15)
C7 0.0151(18) 0.0189(18) 0.0110(17) 0.0006(14) 0.0054(14) -0.0016(14)
C4 0.0130(18) 0.020(2) 0.021(2) 0.0016(16) 0.0006(15) -0.0009(15)
C12 0.0120(18) 0.0184(18) 0.0209(19) 0.0068(15) 0.0013(15) 0.0056(14)
C15 0.0171(19) 0.0150(18) 0.030(2) 0.0007(16) 0.0008(16) 0.0022(15)
C11 0.0111(17) 0.025(2) 0.025(2) 0.0026(16) -0.0011(15) 0.0031(15)
C9 0.034(2) 0.0179(19) 0.0209(19) 0.0013(16) 0.0128(17) -0.0054(17)
C16 0.018(2) 0.0181(19) 0.031(2) -0.0002(17) -0.0022(16) -0.0023(16)
C1 0.023(2) 0.022(2) 0.041(3) 0.0021(18) -0.0015(18) -0.0031(17)
C2 0.024(2) 0.026(2) 0.058(3) 0.005(2) -0.003(2) -0.0001(18)
C3 0.026(2) 0.025(2) 0.050(3) 0.001(2) -0.008(2) 0.0012(18)

loop_
_atom_type_symbol
_atom_type_description
_atom_type_scat_dispersion_real
_atom_type_scat_dispersion_imag
_atom_type_scat_source
C C 0.0033 0.0016 'International Tables Vol C Tables 4.2.6.8 and 6.1.1.4'
H H 0.0000 0.0000 'International Tables Vol C Tables 4.2.6.8 and 6.1.1.4'
O O 0.0106 0.0060 'International Tables Vol C Tables 4.2.6.8 and 6.1.1.4'

loop_
_geom_angle_atom_site_label_1
_geom_angle_atom_site_label_2
_geom_angle_atom_site_label_3
_geom_angle
C8 O4 C9 114.3(2)
C10 O5 C11 118.0(3)
C6 O3 H3 109.5
C4 O1 C3 111.7(3)
C10 C8 O4 119.6(3)
C10 C8 C7 121.6(3)
O4 C8 C7 118.8(3)
O5 C10 C8 116.9(3)
O5 C10 C12 124.2(3)
C8 C10 C12 118.9(3)
O3 C6 C5 119.6(3)
O3 C6 C7 121.7(3)
C5 C6 C7 118.6(3)
C6 C5 C16 121.7(3)
C6 C5 C4 129.8(3)
C16 C5 C4 108.5(3)
C13 C14 C15 121.3(3)
C13 C14 C7 117.8(3)
C15 C14 C7 120.9(3)
C12 C13 C14 122.1(3)
C12 C13 H13 118.9
C14 C13 H13 118.9
C8 C7 C14 118.9(3)
C8 C7 C6 122.7(3)
C14 C7 C6 118.3(3)
O2 C4 O1 120.4(3)
O2 C4 C5 131.5(3)
O1 C4 C5 108.0(3)
C13 C12 C10 120.6(3)
C13 C12 H12 119.7
C10 C12 H12 119.7
C16 C15 C14 119.1(3)
C16 C15 H15 120.5
C14 C15 H15 120.5
O5 C11 H11A 109.5
O5 C11 H11B 109.5
H11A C11 H11B 109.5
O5 C11 H11C 109.5
H11A C11 H11C 109.5
H11B C11 H11C 109.5
O4 C9 H9A 109.5
O4 C9 H9B 109.5
H9A C9 H9B 109.5
O4 C9 H9C 109.5
H9A C9 H9C 109.5
H9B C9 H9C 109.5
C15 C16 C5 121.3(3)
C15 C16 C3 130.5(3)
C5 C16 C3 108.1(3)
C2 C1 H1A 109.5
C2 C1 H1B 109.5
H1A C1 H1B 109.5
C2 C1 H1C 109.5
H1A C1 H1C 109.5
H1B C1 H1C 109.5
C3 C2 C1 113.9(4)
C3 C2 H2A 108.8
C1 C2 H2A 108.8
C3 C2 H2B 108.8
C1 C2 H2B 108.8
H2A C2 H2B 107.7
O1 C3 C2 109.9(3)
O1 C3 C16 103.3(3)
C2 C3 C16 117.2(4)
O1 C3 H3A 108.7
C2 C3 H3A 108.7
C16 C3 H3A 108.7

loop_
_geom_bond_atom_site_label_1
_geom_bond_atom_site_label_2
_geom_bond_distance
O4 C8 1.394(4)
O4 C9 1.450(4)
O5 C10 1.362(4)
O5 C11 1.430(4)
O2 C4 1.203(4)
O3 C6 1.348(4)
O3 H3 0.8200
O1 C4 1.365(4)
O1 C3 1.467(5)
C8 C10 1.377(5)
C8 C7 1.414(5)
C10 C12 1.413(5)
C6 C5 1.380(5)
C6 C7 1.439(5)
C5 C16 1.408(5)
C5 C4 1.465(5)
C14 C13 1.410(5)
C14 C15 1.418(5)
C14 C7 1.428(5)
C13 C12 1.358(5)
C13 H13 0.9300
C12 H12 0.9300
C15 C16 1.356(5)
C15 H15 0.9300
C11 H11A 0.9600
C11 H11B 0.9600
C11 H11C 0.9600
C9 H9A 0.9600
C9 H9B 0.9600
C9 H9C 0.9600
C16 C3 1.511(5)
C1 C2 1.524(5)
C1 H1A 0.9600
C1 H1B 0.9600
C1 H1C 0.9600
C2 C3 1.462(6)
C2 H2A 0.9700
C2 H2B 0.9700
C3 H3A 0.9800

loop_
_geom_torsion_atom_site_label_1
_geom_torsion_atom_site_label_2
_geom_torsion_atom_site_label_3
_geom_torsion_atom_site_label_4
_geom_torsion
C9 O4 C8 C10 -70.1(4)
C9 O4 C8 C7 112.6(3)
C11 O5 C10 C8 -171.0(3)
C11 O5 C10 C12 10.4(5)
O4 C8 C10 O5 2.3(5)
C7 C8 C10 O5 179.5(3)
O4 C8 C10 C12 -179.0(3)
C7 C8 C10 C12 -1.8(5)
O3 C6 C5 C16 -179.6(3)
C7 C6 C5 C16 1.0(5)
O3 C6 C5 C4 -0.6(6)
C7 C6 C5 C4 180.0(3)
C15 C14 C13 C12 -178.9(3)
C7 C14 C13 C12 -0.4(5)
C10 C8 C7 C14 0.9(5)
O4 C8 C7 C14 178.1(3)
C10 C8 C7 C6 -179.6(3)
O4 C8 C7 C6 -2.4(5)
C13 C14 C7 C8 0.2(5)
C15 C14 C7 C8 178.8(3)
C13 C14 C7 C6 -179.3(3)
C15 C14 C7 C6 -0.7(5)
O3 C6 C7 C8 1.6(5)
C5 C6 C7 C8 -179.1(3)
O3 C6 C7 C14 -178.9(3)
C5 C6 C7 C14 0.5(5)
C3 O1 C4 O2 -176.7(3)
C3 O1 C4 C5 2.6(4)
C6 C5 C4 O2 1.8(7)
C16 C5 C4 O2 -179.1(4)
C6 C5 C4 O1 -177.3(4)
C16 C5 C4 O1 1.8(4)
C14 C13 C12 C10 -0.6(5)
O5 C10 C12 C13 -179.7(3)
C8 C10 C12 C13 1.7(5)
C13 C14 C15 C16 178.0(3)
C7 C14 C15 C16 -0.5(5)
C14 C15 C16 C5 2.0(6)
C14 C15 C16 C3 -173.4(4)
C6 C5 C16 C15 -2.3(6)
C4 C5 C16 C15 178.5(3)
C6 C5 C16 C3 174.0(3)
C4 C5 C16 C3 -5.2(4)
C4 O1 C3 C2 -131.3(4)
C4 O1 C3 C16 -5.5(4)
C1 C2 C3 O1 -63.0(5)
C1 C2 C3 C16 179.6(4)
C15 C16 C3 O1 -177.7(4)
C5 C16 C3 O1 6.4(4)
C15 C16 C3 C2 -56.7(6)
C5 C16 C3 C2 127.4(4)
